data_7703330
loop_
_publ_author_name
'Olivares, Marta'
'Kn\"orr, Pascal'
'Albrecht, Martin'

_publ_section_title
;
 Aerobic dehydrogenation of amines to nitriles catalyzed by triazolylidene
 ruthenium complexes with O<sub>2</sub> as terminal oxidant.
;
_journal_issue 6
_journal_name_full 'Dalton transactions (Cambridge, England : 2003)'
_journal_page_first 1981
_journal_page_last 1991
_journal_paper_doi 10.1039/c9dt04873a
_journal_volume 49
_journal_year 2020
_chemical_formula_moiety 'C22 H28 Cl N4 O3 Ru, C F3 O3 S'
_chemical_formula_sum 'C23 H28 Cl F3 N4 O6 Ru S'
_chemical_formula_weight 682.07
_space_group_crystal_system monoclinic
_space_group_IT_number 4
_space_group_name_Hall 'P 2yb'
_space_group_name_H-M_alt 'P 1 21 1'
_atom_sites_solution_hydrogens geom
_atom_sites_solution_primary dual
_audit_creation_date 2018-07-27
_audit_creation_method
;
Olex2 1.2
(compiled 2018.05.29 svn.r3508 for OlexSys, GUI svn.r5506)
;
_audit_update_record
;
2019-10-10 deposited with the CCDC.	2020-01-21 downloaded from the CCDC.
;
_cell_angle_alpha 90
_cell_angle_beta 97.1456(7)
_cell_angle_gamma 90
_cell_formula_units_Z 4
_cell_length_a 12.45753(10)
_cell_length_b 28.13655(18)
_cell_length_c 7.85029(6)
_cell_measurement_reflns_used 31230
_cell_measurement_temperature 173.00(10)
_cell_measurement_theta_max 27.7620
_cell_measurement_theta_min 1.7870
_cell_volume 2730.25(4)
_computing_cell_refinement 'CrysAlisPro 1.171.39.46 (Rigaku OD, 2018)'
_computing_data_collection 'CrysAlisPro 1.171.39.46 (Rigaku OD, 2018)'
_computing_data_reduction 'CrysAlisPro 1.171.39.46 (Rigaku OD, 2018)'
_computing_molecular_graphics 'Olex2 (Dolomanov et al., 2009)'
_computing_publication_material 'Olex2 (Dolomanov et al., 2009)'
_computing_structure_refinement 'ShelXL (Sheldrick, 2015)'
_computing_structure_solution 'ShelXT (Sheldrick, 2015)'
_diffrn_ambient_environment N~2~
_diffrn_ambient_temperature 173.00(10)
_diffrn_detector 'CCD plate'
_diffrn_detector_area_resol_mean 16.0965
_diffrn_detector_type Eos
_diffrn_measured_fraction_theta_full 1.000
_diffrn_measured_fraction_theta_max 0.951
_diffrn_measurement_details
;
List of Runs (angles in degrees, time in seconds):

  # Type    Start    End  Width  t~exp~   \w     \q     \k     \f   Frames
#--------------------------------------------------------------------------
  1  \w     35.00 122.00   1.00   20.00    --   27.42 178.00 150.00   87
  2  \w     35.00 122.00   1.00   20.00    --   27.42 178.00-150.00   87
  3  \w    -28.00 109.00   1.00   20.00    --   27.42  38.00 -90.00  137
  4  \w    -57.00  71.00   1.00   20.00    --   27.42 -77.00-120.00  128
  5  \w    -64.00 118.00   1.00   20.00    --   27.42   0.00   0.00  182
  6  \w     35.00 122.00   1.00   20.00    --   27.42 178.00 -90.00   87
  7  \w    -20.00  32.00   1.00   20.00    --  -23.50 -99.00  60.00   52
  8  \w    -20.00  32.00   1.00   20.00    --  -23.50 -99.00 -90.00   52
  9  \w    -49.00  65.00   1.00   20.00    --   27.42 -57.00 -30.00  114
 10  \w    -16.00 112.00   1.00   20.00    --   27.42  77.00 -30.00  128
 11  \w    -28.00 109.00   1.00   20.00    --   27.42  38.00 120.00  137
 12  \w    -16.00  78.00   1.00   20.00    --   27.42  77.00  60.00   94
 13  \w    -16.00 112.00   1.00   20.00    --   27.42  77.00-180.00  128
;
_diffrn_measurement_device 'four-circle diffractometer'
_diffrn_measurement_device_type 'SuperNova, Single source at offset/far, Eos'
_diffrn_measurement_method '\w scans'
_diffrn_orient_matrix_type 'CrysAlisPro convention (1999,Acta A55,543-557)'
_diffrn_orient_matrix_UB_11 0.0003661500
_diffrn_orient_matrix_UB_12 0.0252084081
_diffrn_orient_matrix_UB_13 0.0016700622
_diffrn_orient_matrix_UB_21 -0.0573613880
_diffrn_orient_matrix_UB_22 0.0001475747
_diffrn_orient_matrix_UB_23 -0.0092461904
_diffrn_orient_matrix_UB_31 0.0012992046
_diffrn_orient_matrix_UB_32 -0.0004542139
_diffrn_orient_matrix_UB_33 0.0905676444
_diffrn_radiation_monochromator mirror
_diffrn_radiation_probe x-ray
_diffrn_radiation_type MoK\a
_diffrn_radiation_wavelength 0.71073
_diffrn_reflns_av_R_equivalents 0.0421
_diffrn_reflns_av_unetI/netI 0.0330
_diffrn_reflns_Laue_measured_fraction_full 1.000
_diffrn_reflns_Laue_measured_fraction_max 0.951
_diffrn_reflns_limit_h_max 16
_diffrn_reflns_limit_h_min -16
_diffrn_reflns_limit_k_max 37
_diffrn_reflns_limit_k_min -36
_diffrn_reflns_limit_l_max 10
_diffrn_reflns_limit_l_min -10
_diffrn_reflns_number 58568
_diffrn_reflns_point_group_measured_fraction_full 1.000
_diffrn_reflns_point_group_measured_fraction_max 0.952
_diffrn_reflns_theta_full 25.242
_diffrn_reflns_theta_max 28.123
_diffrn_reflns_theta_min 1.647
_diffrn_source 'micro-focus sealed X-ray tube'
_diffrn_source_type 'SuperNova (Mo) X-ray Source'
_exptl_absorpt_coefficient_mu 0.815
_exptl_absorpt_correction_T_max 1.000
_exptl_absorpt_correction_T_min 0.249
_exptl_absorpt_correction_type gaussian
_exptl_absorpt_process_details
;
CrysAlisPro 1.171.39.46 (Rigaku Oxford Diffraction, 2018)
Numerical absorption correction based on gaussian integration over
			a multifaceted crystal model
Empirical absorption correction using spherical harmonics,
 implemented in SCALE3 ABSPACK scaling algorithm.
;
_exptl_crystal_colour yellow
_exptl_crystal_colour_primary yellow
_exptl_crystal_density_diffrn 1.659
_exptl_crystal_description plate
_exptl_crystal_F_000 1384
_exptl_crystal_size_max 0.283
_exptl_crystal_size_mid 0.174
_exptl_crystal_size_min 0.035
_refine_diff_density_max 0.945
_refine_diff_density_min -0.507
_refine_diff_density_rms 0.071
_refine_ls_abs_structure_details
;
 Refined as an inversion twin.
;
_refine_ls_abs_structure_Flack 0.38(3)
_refine_ls_extinction_method none
_refine_ls_goodness_of_fit_ref 1.041
_refine_ls_hydrogen_treatment constr
_refine_ls_matrix_type full
_refine_ls_number_parameters 752
_refine_ls_number_reflns 12395
_refine_ls_number_restraints 139
_refine_ls_restrained_S_all 1.037
_refine_ls_R_factor_all 0.0363
_refine_ls_R_factor_gt 0.0325
_refine_ls_shift/su_max 0.001
_refine_ls_shift/su_mean 0.000
_refine_ls_structure_factor_coef Fsqd
_refine_ls_weighting_details 'w=1/[\s^2^(Fo^2^)+(0.0402P)^2^+1.6010P] where P=(Fo^2^+2Fc^2^)/3'
_refine_ls_weighting_scheme calc
_refine_ls_wR_factor_gt 0.0791
_refine_ls_wR_factor_ref 0.0812
_reflns_Friedel_coverage 0.961
_reflns_Friedel_fraction_full 1.000
_reflns_Friedel_fraction_max 0.952
_reflns_number_gt 11581
_reflns_number_total 12395
_reflns_threshold_expression 'I > 2\s(I)'
_cod_data_source_file c9dt04873a2.cif
_cod_data_source_block complex4c_18ma096c2_pk53
_cod_depositor_comments 'Adding full bibliography for 7703329--7703332.cif.'
_cod_original_cell_volume 2730.25(3)
_cod_database_code 7703330
_shelx_shelxl_version_number 2018/1
_shelx_space_group_comment
;
The symmetry employed for this shelxl refinement is uniquely defined
by the following loop, which should always be used as a source of
symmetry information in preference to the above space-group names.
They are only intended as comments.
;
_shelx_estimated_absorpt_t_max 0.972
_shelx_estimated_absorpt_t_min 0.802
_olex2_refinement_description
;
1. Twinned data refinement
 Scales: 0.62(3)
 0.38(3)
2. Fixed Uiso
 At 1.2 times of:
  All C(H) groups, All C(H,H) groups
 At 1.5 times of:
  All C(H,H,H) groups
3. Uiso/Uaniso restraints and constraints
O6A \\sim O6 \\sim C32 \\sim O5 \\sim O5A \\sim C33A \\sim C33 \\sim C34A \\sim
C34: within 2A with sigma of 0.02 and sigma for terminal atoms of 0.04
4. Rigid body (RIGU) restrains
 O6A, O6, C32, O5, O5A, C33A, C33, C34A, C34
 with sigma for 1-2 distances of 0.004 and sigma for 1-3 distances of 0.004
5. Others
 Sof(O6A)=Sof(O5A)=Sof(C33A)=Sof(H33C)=Sof(H33D)=Sof(C34A)=Sof(H34D)=Sof(H34E)=
 Sof(H34F)=1-FVAR(1)
 Sof(O6)=Sof(C33)=Sof(H33A)=Sof(H33B)=Sof(C34)=Sof(H34A)=Sof(H34B)=Sof(H34C)=
 Sof(O5)=FVAR(1)
6.a Ternary CH refined with riding coordinates:
 C20(H20), C42(H42)
6.b Secondary CH2 refined with riding coordinates:
 C11(H11A,H11B), C33(H33A,H33B), C33A(H33C,H33D)
6.c Me refined with riding coordinates:
 C34(H34A,H34B,H34C), C34A(H34D,H34E,H34F)
6.d Aromatic/amide H refined with riding coordinates:
 C37(H37), C30(H30), C14(H14), C29(H29), C5(H5), C15(H15), C36(H36), C27(H27),
 C39(H39), C40(H40), C17(H17), C8(H8), C7(H7), C18(H18)
6.e Idealised Me refined as rotating group:
 C3(H3A,H3B,H3C), C43(H43A,H43B,H43C), C9(H9A,H9B,H9C), C41(H41A,H41B,H41C),
 C22(H22A,H22B,H22C), C44(H44A,H44B,H44C), C19(H19A,H19B,H19C), C31(H31A,H31B,
 H31C), C25(H25A,H25B,H25C), C12(H12A,H12B,H12C), C21(H21A,H21B,H21C)
;
_olex2_submission_special_instructions 'No special instructions were received'

loop_
_space_group_symop_operation_xyz
'x, y, z'
'-x, y+1/2, -z'

loop_
_atom_site_label
_atom_site_type_symbol
_atom_site_fract_x
_atom_site_fract_y
_atom_site_fract_z
_atom_site_U_iso_or_equiv
_atom_site_adp_type
_atom_site_occupancy
_atom_site_site_symmetry_order
_atom_site_calc_flag
_atom_site_refinement_flags_posn
_atom_site_refinement_flags_adp
_atom_site_refinement_flags_occupancy
_atom_site_disorder_assembly
_atom_site_disorder_group
Ru2 Ru 0.83505(3) 0.35673(2) 0.58987(4) 0.02293(10) Uani 1 1 d . . . . .
Ru1 Ru 0.84825(3) 0.15036(2) 0.07498(5) 0.02376(10) Uani 1 1 d . . . . .
Cl1 Cl 0.89702(12) 0.16456(5) -0.20719(17) 0.0336(3) Uani 1 1 d . . . . .
Cl2 Cl 0.88322(11) 0.34238(5) 0.30751(17) 0.0317(3) Uani 1 1 d . . . . .
S1 S 0.68431(13) 0.61061(7) 0.7909(2) 0.0447(4) Uani 1 1 d . . . . .
S2 S 0.30301(14) 0.39778(8) 0.7282(2) 0.0504(5) Uani 1 1 d . . . . .
F3 F 0.7072(5) 0.5276(2) 0.9365(8) 0.0818(16) Uani 1 1 d . . . . .
N3 N 0.7184(4) 0.07477(16) -0.0873(6) 0.0265(10) Uani 1 1 d . . . . .
C37 C 0.8690(4) 0.3614(2) 0.8684(6) 0.0280(11) Uani 1 1 d . . . . .
H37 H 0.875110 0.389372 0.936533 0.034 Uiso 1 1 calc R . . . .
C30 C 0.9822(4) 0.4455(2) 0.5771(7) 0.0301(12) Uani 1 1 d . . . . .
H30 H 1.038103 0.426183 0.634332 0.036 Uiso 1 1 calc R . . . .
O4 O 0.9570(3) 0.56422(16) 0.4087(6) 0.0381(10) Uani 1 1 d . . . . .
N5 N 0.5454(3) 0.41976(17) 0.3381(6) 0.0275(10) Uani 1 1 d . . . . .
N4 N 0.8934(4) 0.07976(16) 0.0289(5) 0.0248(9) Uani 1 1 d . . . . .
F2 F 0.6328(5) 0.5262(2) 0.6685(7) 0.0918(19) Uani 1 1 d . . . . .
N7 N 0.7059(3) 0.43226(16) 0.4279(6) 0.0228(9) Uani 1 1 d . . . . .
N1 N 0.5588(3) 0.08872(16) -0.1808(6) 0.0274(10) Uani 1 1 d . . . . .
C14 C 0.8674(5) 0.2257(2) 0.1429(8) 0.0353(14) Uani 1 1 d . . . . .
H14 H 0.861415 0.251715 0.064984 0.042 Uiso 1 1 calc R . . . .
C3 C 0.4498(5) 0.0776(2) -0.2654(9) 0.0382(14) Uani 1 1 d . . . . .
H3A H 0.439959 0.091682 -0.380457 0.057 Uiso 1 1 calc GR . . . .
H3B H 0.395781 0.090621 -0.197594 0.057 Uiso 1 1 calc GR . . . .
H3C H 0.441050 0.043037 -0.274620 0.057 Uiso 1 1 calc GR . . . .
C23 C 0.6941(4) 0.38575(19) 0.4735(7) 0.0242(11) Uani 1 1 d . . . . .
C24 C 0.5861(4) 0.3778(2) 0.4126(7) 0.0271(12) Uani 1 1 d . . . . .
C43 C 0.6237(5) 0.3261(2) 1.0170(8) 0.0377(14) Uani 1 1 d . . . . .
H43A H 0.612452 0.294108 0.968736 0.057 Uiso 1 1 calc GR . . . .
H43B H 0.555421 0.338248 1.049487 0.057 Uiso 1 1 calc GR . . . .
H43C H 0.677985 0.324877 1.118599 0.057 Uiso 1 1 calc GR . . . .
O1 O 0.9663(3) -0.05762(15) -0.1049(6) 0.0361(10) Uani 1 1 d . . . . .
C29 C 1.0065(4) 0.4909(2) 0.5314(8) 0.0314(12) Uani 1 1 d . . . . .
H29 H 1.078285 0.502500 0.557243 0.038 Uiso 1 1 calc R . . . .
N2 N 0.6294(3) 0.05431(16) -0.1682(6) 0.0275(10) Uani 1 1 d . . . . .
C38 C 0.7666(4) 0.3398(2) 0.8266(6) 0.0248(11) Uani 1 1 d . . . . .
C20 C 0.6741(5) 0.1497(3) 0.3654(8) 0.0394(13) Uani 1 1 d . . . . .
H20 H 0.619201 0.150194 0.261108 0.047 Uiso 1 1 calc R . . . .
F1 F 0.5440(4) 0.5477(2) 0.8688(7) 0.0866(19) Uani 1 1 d . . . . .
C16 C 0.7798(5) 0.1677(2) 0.3117(7) 0.0313(13) Uani 1 1 d . . . . .
C5 C 0.8331(4) 0.00507(19) -0.1039(7) 0.0273(11) Uani 1 1 d . . . . .
H5 H 0.775369 -0.013100 -0.161707 0.033 Uiso 1 1 calc R . . . .
C26 C 0.8068(4) 0.45582(19) 0.4607(6) 0.0239(11) Uani 1 1 d . . . . .
O8 O 0.6880(6) 0.6296(2) 0.9592(8) 0.0812(19) Uani 1 1 d . . . . .
C15 C 0.7758(5) 0.2094(2) 0.2059(7) 0.0338(13) Uani 1 1 d . . . . .
H15 H 0.709350 0.225922 0.179114 0.041 Uiso 1 1 calc R . . . .
C4 C 0.8180(4) 0.05125(19) -0.0539(6) 0.0247(11) Uani 1 1 d . . . . .
O5 O 0.4428(19) 0.3306(7) 0.284(3) 0.034(3) Uani 0.538(16) 1 d . U P A 1
O6 O 0.538(2) 0.3019(10) 0.515(3) 0.041(3) Uani 0.538(16) 1 d . U P A 1
C28 C 0.9271(4) 0.5198(2) 0.4480(7) 0.0293(12) Uani 1 1 d . . . . .
C6 C 0.9369(5) -0.0139(2) -0.0659(7) 0.0294(12) Uani 1 1 d . . . . .
C36 C 0.9632(5) 0.3417(2) 0.8096(7) 0.0336(13) Uani 1 1 d . . . . .
H36 H 1.031556 0.356102 0.843206 0.040 Uiso 1 1 calc R . . . .
N6 N 0.6178(4) 0.45381(18) 0.3481(6) 0.0288(10) Uani 1 1 d . . . . .
C9 C 0.8845(5) -0.0883(2) -0.1920(9) 0.0426(15) Uani 1 1 d . . . . .
H9A H 0.850073 -0.072442 -0.295876 0.064 Uiso 1 1 calc GR . . . .
H9B H 0.829895 -0.095242 -0.115820 0.064 Uiso 1 1 calc GR . . . .
H9C H 0.917972 -0.118001 -0.223619 0.064 Uiso 1 1 calc GR . . . .
F4 F 0.4440(4) 0.4600(2) 0.6495(7) 0.0858(19) Uani 1 1 d . . . . .
C32 C 0.5212(5) 0.3336(2) 0.4108(8) 0.0374(13) Uani 1 1 d . U . . .
C13 C 0.9712(5) 0.2047(2) 0.1911(8) 0.0354(14) Uani 1 1 d . . . . .
C41 C 1.0538(6) 0.2821(3) 0.6314(10) 0.0520(18) Uani 1 1 d . . . . .
H41A H 1.033158 0.272886 0.511408 0.078 Uiso 1 1 calc GR . . . .
H41B H 1.081060 0.254183 0.697994 0.078 Uiso 1 1 calc GR . . . .
H41C H 1.110413 0.306416 0.637649 0.078 Uiso 1 1 calc GR . . . .
N8 N 0.8817(4) 0.42721(17) 0.5436(5) 0.0250(10) Uani 1 1 d . . . . .
O12 O 0.3855(5) 0.3770(3) 0.8468(11) 0.107(3) Uani 1 1 d . . . . .
C27 C 0.8220(4) 0.5018(2) 0.4086(7) 0.0283(12) Uani 1 1 d . . . . .
H27 H 0.764975 0.520154 0.349714 0.034 Uiso 1 1 calc R . . . .
C39 C 0.7615(5) 0.29849(19) 0.7203(7) 0.0285(12) Uani 1 1 d . . . . .
H39 H 0.694250 0.282641 0.692128 0.034 Uiso 1 1 calc R . . . .
F5 F 0.3564(6) 0.4814(2) 0.8514(8) 0.109(2) Uani 1 1 d . . . . .
C22 C 0.6802(6) 0.0992(3) 0.4324(9) 0.0519(19) Uani 1 1 d . . . . .
H22A H 0.708592 0.078397 0.348475 0.078 Uiso 1 1 calc GR . . . .
H22B H 0.607656 0.088491 0.450985 0.078 Uiso 1 1 calc GR . . . .
H22C H 0.728126 0.098000 0.541209 0.078 Uiso 1 1 calc GR . . . .
C35 C 0.9572(5) 0.3015(2) 0.7035(8) 0.0360(14) Uani 1 1 d . . . . .
C2 C 0.5999(4) 0.1306(2) -0.1077(7) 0.0293(12) Uani 1 1 d . . . . .
C44 C 0.6738(6) 0.4102(3) 0.9484(10) 0.0482(17) Uani 1 1 d . . . . .
H44A H 0.602941 0.421939 0.971344 0.072 Uiso 1 1 calc GR . . . .
H44B H 0.700938 0.430208 0.860805 0.072 Uiso 1 1 calc GR . . . .
H44C H 0.724557 0.411444 1.054283 0.072 Uiso 1 1 calc GR . . . .
O9 O 0.7867(4) 0.6045(3) 0.7241(8) 0.0713(18) Uani 1 1 d . . . . .
C40 C 0.8541(5) 0.2809(2) 0.6569(8) 0.0346(14) Uani 1 1 d . . . . .
H40 H 0.847544 0.254567 0.580687 0.042 Uiso 1 1 calc R . . . .
O10 O 0.2031(4) 0.4031(3) 0.7967(8) 0.0770(19) Uani 1 1 d . . . . .
F6 F 0.2820(6) 0.4803(3) 0.5905(11) 0.121(3) Uani 1 1 d . . . . .
C17 C 0.8806(4) 0.1454(2) 0.3528(6) 0.0299(12) Uani 1 1 d . . . . .
H17 H 0.885304 0.116884 0.418260 0.036 Uiso 1 1 calc R . . . .
O7 O 0.6000(4) 0.6294(3) 0.6702(9) 0.080(2) Uani 1 1 d . . . . .
C42 C 0.6630(4) 0.3587(3) 0.8839(7) 0.0312(11) Uani 1 1 d . . . . .
H42 H 0.606697 0.358498 0.781321 0.037 Uiso 1 1 calc R . . . .
C8 C 0.9936(4) 0.0608(2) 0.0629(7) 0.0303(12) Uani 1 1 d . . . . .
H8 H 1.050000 0.079971 0.119288 0.036 Uiso 1 1 calc R . . . .
C45 C 0.6410(6) 0.5496(3) 0.8134(10) 0.0526(19) Uani 1 1 d . . . . .
C19 C 1.0704(6) 0.2233(3) 0.1210(12) 0.067(2) Uani 1 1 d . . . . .
H19A H 1.131675 0.202089 0.155726 0.100 Uiso 1 1 calc GR . . . .
H19B H 1.087261 0.255239 0.166389 0.100 Uiso 1 1 calc GR . . . .
H19C H 1.056843 0.224594 -0.004538 0.100 Uiso 1 1 calc GR . . . .
C7 C 1.0174(5) 0.0150(2) 0.0193(8) 0.0330(13) Uani 1 1 d . . . . .
H7 H 1.088669 0.002998 0.047263 0.040 Uiso 1 1 calc R . . . .
O11 O 0.2941(9) 0.3798(4) 0.5594(9) 0.140(4) Uani 1 1 d . . . . .
C18 C 0.9765(4) 0.1652(2) 0.2967(7) 0.0317(13) Uani 1 1 d . . . . .
H18 H 1.044687 0.151002 0.332819 0.038 Uiso 1 1 calc R . . . .
C1 C 0.7082(4) 0.1222(2) -0.0440(7) 0.0261(11) Uani 1 1 d . . . . .
C31 C 0.8765(5) 0.5950(2) 0.3214(9) 0.0402(15) Uani 1 1 d . . . . .
H31A H 0.846828 0.580573 0.211959 0.060 Uiso 1 1 calc GR . . . .
H31B H 0.909351 0.625722 0.299670 0.060 Uiso 1 1 calc GR . . . .
H31C H 0.818202 0.599820 0.392767 0.060 Uiso 1 1 calc GR . . . .
C46 C 0.3478(6) 0.4567(4) 0.7078(10) 0.065(2) Uani 1 1 d . . . . .
C25 C 0.4361(4) 0.4313(2) 0.2524(8) 0.0363(14) Uani 1 1 d . . . . .
H25A H 0.423481 0.414605 0.142225 0.054 Uiso 1 1 calc GR . . . .
H25B H 0.430478 0.465687 0.232579 0.054 Uiso 1 1 calc GR . . . .
H25C H 0.381905 0.421402 0.325534 0.054 Uiso 1 1 calc GR . . . .
O2 O 0.4519(3) 0.17421(16) -0.2302(6) 0.0370(10) Uani 1 1 d . . . . .
O3 O 0.5655(5) 0.2093(2) -0.0296(10) 0.100(3) Uani 1 1 d . . . . .
C10 C 0.5378(5) 0.1755(2) -0.1159(9) 0.0399(14) Uani 1 1 d . . . . .
C12 C 0.2926(6) 0.2075(3) -0.3819(13) 0.069(2) Uani 1 1 d . . . . .
H12A H 0.316004 0.190625 -0.480097 0.104 Uiso 1 1 calc GR . . . .
H12B H 0.256912 0.237274 -0.421436 0.104 Uiso 1 1 calc GR . . . .
H12C H 0.241846 0.187600 -0.327985 0.104 Uiso 1 1 calc GR . . . .
C11 C 0.3887(6) 0.2183(3) -0.2546(11) 0.0528(18) Uani 1 1 d . . . . .
H11A H 0.432600 0.243857 -0.298042 0.063 Uiso 1 1 calc R . . . .
H11B H 0.365416 0.228760 -0.144478 0.063 Uiso 1 1 calc R . . . .
C21 C 0.6355(6) 0.1845(3) 0.4954(9) 0.0518(19) Uani 1 1 d . . . . .
H21A H 0.685972 0.183838 0.601568 0.078 Uiso 1 1 calc GR . . . .
H21B H 0.563287 0.175114 0.520228 0.078 Uiso 1 1 calc GR . . . .
H21C H 0.632557 0.216651 0.447311 0.078 Uiso 1 1 calc GR . . . .
C33 C 0.3774(13) 0.2887(6) 0.251(2) 0.048(4) Uani 0.538(16) 1 d . U P A 1
H33A H 0.341090 0.281069 0.353166 0.057 Uiso 0.538(16) 1 calc R . P A 1
H33B H 0.423547 0.261359 0.228184 0.057 Uiso 0.538(16) 1 calc R . P A 1
C34 C 0.2972(11) 0.2972(5) 0.104(2) 0.054(4) Uani 0.538(16) 1 d . U P A 1
H34A H 0.252220 0.268805 0.081032 0.081 Uiso 0.538(16) 1 calc R . P A 1
H34B H 0.251479 0.324130 0.128175 0.081 Uiso 0.538(16) 1 calc R . P A 1
H34C H 0.333695 0.304477 0.003558 0.081 Uiso 0.538(16) 1 calc R . P A 1
O6A O 0.556(3) 0.3000(13) 0.482(5) 0.075(9) Uani 0.462(16) 1 d . U P A 2
O5A O 0.429(2) 0.3406(8) 0.310(3) 0.037(4) Uani 0.462(16) 1 d . U P A 2
C33A C 0.3505(16) 0.3025(6) 0.311(3) 0.053(4) Uani 0.462(16) 1 d . U P A 2
H33C H 0.276368 0.314621 0.277075 0.063 Uiso 0.462(16) 1 calc R . P A 2
H33D H 0.354063 0.288456 0.427414 0.063 Uiso 0.462(16) 1 calc R . P A 2
C34A C 0.3789(19) 0.2670(8) 0.188(3) 0.089(7) Uani 0.462(16) 1 d . U P A 2
H34D H 0.327967 0.240385 0.184313 0.134 Uiso 0.462(16) 1 calc R . P A 2
H34E H 0.375165 0.281490 0.073920 0.134 Uiso 0.462(16) 1 calc R . P A 2
H34F H 0.452462 0.255458 0.223489 0.134 Uiso 0.462(16) 1 calc R . P A 2

loop_
_atom_site_aniso_label
_atom_site_aniso_U_11
_atom_site_aniso_U_22
_atom_site_aniso_U_33
_atom_site_aniso_U_23
_atom_site_aniso_U_13
_atom_site_aniso_U_12
Ru2 0.02425(19) 0.0210(2) 0.02320(19) 0.00037(16) 0.00174(15) 0.00248(16)
Ru1 0.02675(19) 0.0208(2) 0.02300(19) -0.00109(16) 0.00026(16) -0.00042(16)
Cl1 0.0436(7) 0.0323(8) 0.0255(6) 0.0026(5) 0.0069(6) 0.0052(6)
Cl2 0.0371(7) 0.0331(8) 0.0256(6) -0.0039(5) 0.0074(5) -0.0014(5)
S1 0.0368(8) 0.0553(11) 0.0414(8) 0.0039(8) 0.0029(7) -0.0008(7)
S2 0.0360(8) 0.0708(13) 0.0429(9) -0.0006(9) -0.0015(7) -0.0033(8)
F3 0.097(4) 0.061(3) 0.084(4) 0.015(3) -0.003(3) 0.004(3)
N3 0.029(2) 0.021(2) 0.029(2) -0.0050(19) -0.0003(19) 0.0012(18)
C37 0.033(2) 0.029(3) 0.021(2) 0.004(2) -0.003(2) 0.003(2)
C30 0.029(3) 0.027(3) 0.034(3) 0.000(2) 0.001(2) 0.002(2)
O4 0.030(2) 0.028(2) 0.056(3) 0.008(2) 0.004(2) -0.0047(17)
N5 0.024(2) 0.029(3) 0.029(2) 0.0005(19) 0.0011(19) 0.0018(18)
N4 0.029(2) 0.019(2) 0.025(2) 0.0025(18) -0.0015(18) 0.0012(18)
F2 0.118(5) 0.086(4) 0.078(3) -0.038(3) 0.040(3) -0.024(4)
N7 0.021(2) 0.022(2) 0.024(2) -0.0022(18) -0.0022(18) 0.0011(17)
N1 0.024(2) 0.023(2) 0.033(2) -0.0015(19) -0.0024(19) 0.0013(18)
C14 0.056(4) 0.021(3) 0.029(3) -0.006(2) 0.004(3) -0.009(3)
C3 0.027(3) 0.034(3) 0.051(4) -0.008(3) -0.005(3) 0.001(2)
C23 0.032(3) 0.019(3) 0.022(2) -0.001(2) 0.006(2) 0.000(2)
C24 0.026(3) 0.029(3) 0.026(3) 0.001(2) 0.002(2) -0.001(2)
C43 0.029(3) 0.045(4) 0.039(3) 0.004(3) 0.008(3) -0.001(3)
O1 0.030(2) 0.027(2) 0.051(2) -0.0022(19) 0.0022(19) 0.0060(17)
C29 0.023(2) 0.031(3) 0.039(3) -0.003(3) -0.001(2) -0.004(2)
N2 0.026(2) 0.022(2) 0.033(2) 0.0027(19) -0.0029(19) 0.0030(18)
C38 0.028(3) 0.023(3) 0.023(2) 0.003(2) 0.003(2) 0.003(2)
C20 0.038(3) 0.043(3) 0.039(3) -0.008(3) 0.010(2) -0.001(3)
F1 0.072(3) 0.115(5) 0.080(3) -0.019(3) 0.034(3) -0.041(3)
C16 0.038(3) 0.030(3) 0.027(3) -0.010(2) 0.008(2) -0.003(2)
C5 0.027(3) 0.019(3) 0.036(3) 0.001(2) 0.003(2) -0.001(2)
C26 0.023(2) 0.023(3) 0.025(2) -0.004(2) 0.001(2) 0.003(2)
O8 0.137(6) 0.048(3) 0.062(3) -0.007(3) 0.024(4) -0.019(4)
C15 0.038(3) 0.029(3) 0.034(3) -0.008(2) 0.002(3) 0.007(2)
C4 0.025(2) 0.023(3) 0.025(2) 0.001(2) -0.001(2) 0.005(2)
O5 0.039(6) 0.024(7) 0.038(5) -0.004(5) 0.003(4) -0.009(5)
O6 0.033(6) 0.033(5) 0.056(6) 0.012(4) 0.005(5) -0.005(4)
C28 0.032(3) 0.024(3) 0.032(3) -0.002(2) 0.006(2) -0.005(2)
C6 0.030(3) 0.027(3) 0.031(3) 0.003(2) 0.005(2) 0.003(2)
C36 0.029(3) 0.043(4) 0.028(3) 0.008(2) -0.001(2) 0.008(2)
N6 0.027(2) 0.027(3) 0.031(2) 0.004(2) -0.0006(19) 0.0022(19)
C9 0.041(3) 0.030(3) 0.057(4) -0.010(3) 0.009(3) 0.001(3)
F4 0.066(3) 0.118(5) 0.078(3) -0.029(3) 0.027(3) -0.040(3)
C32 0.034(3) 0.036(3) 0.042(3) 0.004(2) 0.003(2) -0.006(2)
C13 0.040(3) 0.033(3) 0.033(3) -0.008(3) 0.004(3) -0.012(3)
C41 0.041(4) 0.059(5) 0.056(4) 0.007(4) 0.009(3) 0.019(3)
N8 0.025(2) 0.027(2) 0.022(2) -0.0022(19) -0.0010(18) 0.0018(18)
O12 0.062(4) 0.107(7) 0.141(7) 0.024(5) -0.031(4) 0.016(4)
C27 0.022(2) 0.030(3) 0.031(3) 0.002(2) -0.001(2) 0.001(2)
C39 0.034(3) 0.020(3) 0.031(3) 0.007(2) 0.003(2) 0.003(2)
F5 0.140(6) 0.101(5) 0.098(4) -0.054(4) 0.066(4) -0.046(4)
C22 0.057(4) 0.050(5) 0.051(4) -0.002(3) 0.018(3) -0.010(4)
C35 0.036(3) 0.038(4) 0.034(3) 0.011(3) 0.006(3) 0.017(3)
C2 0.032(3) 0.022(3) 0.032(3) -0.003(2) -0.003(2) 0.001(2)
C44 0.053(4) 0.039(4) 0.056(4) -0.013(3) 0.019(3) 0.009(3)
O9 0.036(3) 0.093(5) 0.086(4) 0.019(4) 0.014(3) -0.002(3)
C40 0.048(3) 0.024(3) 0.033(3) 0.005(3) 0.009(3) 0.004(3)
O10 0.049(3) 0.094(5) 0.091(4) 0.027(4) 0.022(3) 0.003(3)
F6 0.087(5) 0.104(6) 0.172(7) 0.072(5) 0.011(4) 0.015(4)
C17 0.034(3) 0.034(3) 0.021(2) 0.000(2) -0.001(2) 0.003(3)
O7 0.052(3) 0.085(5) 0.097(5) 0.031(4) -0.005(3) 0.016(3)
C42 0.028(2) 0.039(3) 0.027(2) -0.001(3) 0.004(2) 0.002(3)
C8 0.024(2) 0.035(3) 0.031(3) 0.002(2) -0.003(2) 0.003(2)
C45 0.049(4) 0.051(5) 0.059(4) -0.011(4) 0.010(4) -0.010(3)
C19 0.062(5) 0.053(5) 0.091(6) -0.011(4) 0.033(5) -0.031(4)
C7 0.029(3) 0.032(3) 0.037(3) 0.000(2) 0.001(2) 0.007(2)
O11 0.185(9) 0.178(9) 0.063(4) -0.049(5) 0.035(5) -0.115(8)
C18 0.029(3) 0.037(3) 0.026(3) -0.011(2) -0.008(2) 0.000(2)
C1 0.026(3) 0.026(3) 0.026(2) 0.000(2) 0.000(2) 0.002(2)
C31 0.037(3) 0.027(3) 0.057(4) 0.008(3) 0.005(3) -0.001(2)
C46 0.049(4) 0.095(7) 0.051(4) 0.007(5) 0.003(4) 0.015(4)
C25 0.024(3) 0.036(3) 0.046(4) 0.004(3) -0.005(3) 0.003(2)
O2 0.034(2) 0.030(2) 0.046(2) -0.0017(19) -0.0025(18) 0.0121(17)
O3 0.088(4) 0.039(3) 0.152(7) -0.047(4) -0.072(4) 0.027(3)
C10 0.034(3) 0.031(3) 0.050(4) -0.005(3) -0.012(3) 0.008(2)
C12 0.046(4) 0.058(5) 0.100(7) -0.002(5) -0.005(4) 0.019(4)
C11 0.054(4) 0.033(4) 0.068(5) 0.000(3) -0.009(4) 0.021(3)
C21 0.044(4) 0.070(5) 0.044(4) -0.006(3) 0.016(3) 0.004(3)
C33 0.047(7) 0.028(8) 0.065(9) -0.006(7) -0.004(7) -0.018(6)
C34 0.040(7) 0.043(8) 0.075(9) -0.017(7) -0.008(6) -0.016(6)
O6A 0.056(16) 0.045(10) 0.11(2) 0.026(13) -0.039(14) -0.023(8)
O5A 0.030(6) 0.022(8) 0.056(10) 0.009(6) -0.011(6) -0.005(5)
C33A 0.053(9) 0.035(8) 0.067(10) -0.002(7) -0.007(7) -0.020(6)
C34A 0.089(14) 0.075(13) 0.104(15) -0.044(11) 0.017(11) -0.045(11)

loop_
_atom_type_symbol
_atom_type_description
_atom_type_scat_dispersion_real
_atom_type_scat_dispersion_imag
_atom_type_scat_source
C C 0.0033 0.0016 'International Tables Vol C Tables 4.2.6.8 and 6.1.1.4'
H H 0.0000 0.0000 'International Tables Vol C Tables 4.2.6.8 and 6.1.1.4'
Cl Cl 0.1484 0.1585 'International Tables Vol C Tables 4.2.6.8 and 6.1.1.4'
F F 0.0171 0.0103 'International Tables Vol C Tables 4.2.6.8 and 6.1.1.4'
N N 0.0061 0.0033 'International Tables Vol C Tables 4.2.6.8 and 6.1.1.4'
O O 0.0106 0.0060 'International Tables Vol C Tables 4.2.6.8 and 6.1.1.4'
Ru Ru -1.2594 0.8363 'International Tables Vol C Tables 4.2.6.8 and 6.1.1.4'
S S 0.1246 0.1234 'International Tables Vol C Tables 4.2.6.8 and 6.1.1.4'

loop_
_exptl_crystal_face_index_h
_exptl_crystal_face_index_k
_exptl_crystal_face_index_l
_exptl_crystal_face_perp_dist
0 -1 0 0.0177
0 1 0 0.0177
-1 0 0 0.1312
1 0 0 0.1312
0 0 1 0.0869
0 0 -1 0.0869
7 0 -11 0.1078

loop_
_geom_angle_atom_site_label_1
_geom_angle_atom_site_label_2
_geom_angle_atom_site_label_3
_geom_angle
C37 Ru2 Cl2 153.73(14)
C37 Ru2 C38 37.8(2)
C37 Ru2 C36 37.60(19)
C37 Ru2 C39 67.4(2)
C37 Ru2 C35 67.1(2)
C37 Ru2 C40 79.4(2)
C23 Ru2 Cl2 87.38(14)
C23 Ru2 C37 118.22(19)
C23 Ru2 C38 93.6(2)
C23 Ru2 C36 155.4(2)
C23 Ru2 N8 77.75(19)
C23 Ru2 C39 97.0(2)
C23 Ru2 C35 160.3(2)
C23 Ru2 C40 123.7(2)
C38 Ru2 Cl2 156.10(15)
C38 Ru2 C36 67.74(19)
C38 Ru2 C39 38.0(2)
C38 Ru2 C35 80.3(2)
C38 Ru2 C40 68.2(2)
C36 Ru2 Cl2 116.29(14)
C36 Ru2 C35 36.1(2)
N8 Ru2 Cl2 83.87(12)
N8 Ru2 C37 95.3(2)
N8 Ru2 C38 119.69(18)
N8 Ru2 C36 97.2(2)
N8 Ru2 C39 157.32(18)
N8 Ru2 C35 121.5(2)
N8 Ru2 C40 158.0(2)
C39 Ru2 Cl2 118.19(15)
C39 Ru2 C36 78.4(2)
C39 Ru2 C35 66.7(2)
C39 Ru2 C40 37.2(2)
C35 Ru2 Cl2 90.88(14)
C40 Ru2 Cl2 91.47(15)
C40 Ru2 C36 65.6(2)
C40 Ru2 C35 36.8(2)
N4 Ru1 Cl1 83.97(12)
N4 Ru1 C14 158.4(2)
N4 Ru1 C16 119.7(2)
N4 Ru1 C15 157.43(19)
N4 Ru1 C13 121.5(2)
N4 Ru1 C17 95.2(2)
N4 Ru1 C18 97.4(2)
C14 Ru1 Cl1 91.77(15)
C14 Ru1 C16 67.7(2)
C14 Ru1 C15 36.5(2)
C14 Ru1 C13 37.3(2)
C14 Ru1 C18 65.6(2)
C16 Ru1 Cl1 156.01(17)
C16 Ru1 C15 38.1(2)
C16 Ru1 C13 79.9(2)
C16 Ru1 C18 67.5(2)
C15 Ru1 Cl1 118.02(16)
C15 Ru1 C13 66.5(2)
C15 Ru1 C18 78.0(2)
C13 Ru1 Cl1 91.30(14)
C17 Ru1 Cl1 154.15(14)
C17 Ru1 C14 79.5(2)
C17 Ru1 C16 37.5(2)
C17 Ru1 C15 67.4(2)
C17 Ru1 C13 67.0(2)
C17 Ru1 C18 37.9(2)
C18 Ru1 Cl1 116.46(15)
C18 Ru1 C13 35.6(2)
C1 Ru1 Cl1 86.67(15)
C1 Ru1 N4 77.7(2)
C1 Ru1 C14 123.3(2)
C1 Ru1 C16 94.3(2)
C1 Ru1 C15 97.5(2)
C1 Ru1 C13 160.5(2)
C1 Ru1 C17 118.5(2)
C1 Ru1 C18 156.0(2)
O8 S1 O9 116.9(4)
O8 S1 O7 114.5(4)
O8 S1 C45 104.0(4)
O9 S1 C45 102.1(4)
O7 S1 O9 114.3(4)
O7 S1 C45 102.2(4)
O12 S2 O10 112.9(4)
O12 S2 C46 103.6(5)
O10 S2 C46 103.7(4)
O11 S2 O12 115.7(7)
O11 S2 O10 114.9(5)
O11 S2 C46 103.9(5)
N2 N3 C4 123.2(4)
N2 N3 C1 115.8(5)
C1 N3 C4 120.9(5)
Ru2 C37 H37 127.3
C38 C37 Ru2 71.6(3)
C38 C37 H37 119.6
C38 C37 C36 120.9(6)
C36 C37 Ru2 73.6(3)
C36 C37 H37 119.6
C29 C30 H30 118.9
N8 C30 H30 118.9
N8 C30 C29 122.2(5)
C28 O4 C31 118.2(5)
C24 N5 C25 130.4(5)
N6 N5 C24 112.6(4)
N6 N5 C25 117.0(5)
C4 N4 Ru1 117.5(3)
C4 N4 C8 115.7(5)
C8 N4 Ru1 126.6(4)
C23 N7 C26 121.4(5)
N6 N7 C23 116.5(5)
N6 N7 C26 122.0(5)
N2 N1 C3 116.9(5)
N2 N1 C2 112.9(4)
C2 N1 C3 130.1(5)
Ru1 C14 H14 126.2
C15 C14 Ru1 72.2(4)
C15 C14 H14 119.0
C15 C14 C13 122.0(6)
C13 C14 Ru1 74.5(4)
C13 C14 H14 119.0
N1 C3 H3A 109.5
N1 C3 H3B 109.5
N1 C3 H3C 109.5
H3A C3 H3B 109.5
H3A C3 H3C 109.5
H3B C3 H3C 109.5
N7 C23 Ru2 112.6(4)
N7 C23 C24 101.2(5)
C24 C23 Ru2 146.2(4)
N5 C24 C23 107.2(5)
N5 C24 C32 122.8(5)
C23 C24 C32 129.9(5)
H43A C43 H43B 109.5
H43A C43 H43C 109.5
H43B C43 H43C 109.5
C42 C43 H43A 109.5
C42 C43 H43B 109.5
C42 C43 H43C 109.5
C6 O1 C9 117.7(5)
C30 C29 H29 119.8
C30 C29 C28 120.3(5)
C28 C29 H29 119.8
N1 N2 N3 103.2(4)
C37 C38 Ru2 70.6(3)
C37 C38 C39 117.3(5)
C37 C38 C42 123.8(5)
C39 C38 Ru2 71.1(3)
C39 C38 C42 118.9(5)
C42 C38 Ru2 127.6(4)
C16 C20 H20 107.3
C16 C20 C21 109.1(6)
C22 C20 H20 107.3
C22 C20 C16 113.7(6)
C22 C20 C21 112.0(5)
C21 C20 H20 107.3
C20 C16 Ru1 127.1(4)
C15 C16 Ru1 71.4(3)
C15 C16 C20 117.7(5)
C17 C16 Ru1 70.4(3)
C17 C16 C20 124.6(6)
C17 C16 C15 117.7(5)
C4 C5 H5 121.5
C4 C5 C6 117.0(5)
C6 C5 H5 121.5
N8 C26 N7 110.9(5)
N8 C26 C27 126.6(5)
C27 C26 N7 122.5(5)
Ru1 C15 H15 131.4
C14 C15 Ru1 71.2(3)
C14 C15 C16 120.6(5)
C14 C15 H15 119.7
C16 C15 Ru1 70.5(3)
C16 C15 H15 119.7
N4 C4 N3 111.0(5)
N4 C4 C5 126.3(5)
C5 C4 N3 122.7(5)
C32 O5 C33 122.6(19)
O4 C28 C29 116.9(5)
O4 C28 C27 124.1(5)
C29 C28 C27 119.1(5)
O1 C6 C5 125.3(5)
O1 C6 C7 116.6(5)
C7 C6 C5 118.2(5)
Ru2 C36 H36 131.4
C37 C36 Ru2 68.8(3)
C37 C36 H36 119.3
C35 C36 Ru2 73.4(3)
C35 C36 C37 121.4(6)
C35 C36 H36 119.3
N5 N6 N7 102.4(4)
O1 C9 H9A 109.5
O1 C9 H9B 109.5
O1 C9 H9C 109.5
H9A C9 H9B 109.5
H9A C9 H9C 109.5
H9B C9 H9C 109.5
O5 C32 C24 114.5(12)
O6 C32 C24 124.1(18)
O6 C32 O5 121(2)
O6A C32 C24 121(2)
O6A C32 O5A 131(2)
O5A C32 C24 108.1(12)
C14 C13 Ru1 68.3(3)
C14 C13 C19 121.1(6)
C19 C13 Ru1 129.0(5)
C18 C13 Ru1 71.3(3)
C18 C13 C14 117.7(5)
C18 C13 C19 121.1(6)
H41A C41 H41B 109.5
H41A C41 H41C 109.5
H41B C41 H41C 109.5
C35 C41 H41A 109.5
C35 C41 H41B 109.5
C35 C41 H41C 109.5
C30 N8 Ru2 126.4(4)
C26 N8 Ru2 117.3(4)
C26 N8 C30 116.1(5)
C26 C27 C28 115.6(5)
C26 C27 H27 122.2
C28 C27 H27 122.2
Ru2 C39 H39 130.5
C38 C39 Ru2 71.0(3)
C38 C39 H39 119.5
C40 C39 Ru2 71.7(3)
C40 C39 C38 121.0(5)
C40 C39 H39 119.5
C20 C22 H22A 109.5
C20 C22 H22B 109.5
C20 C22 H22C 109.5
H22A C22 H22B 109.5
H22A C22 H22C 109.5
H22B C22 H22C 109.5
C36 C35 Ru2 70.5(3)
C36 C35 C41 122.3(6)
C36 C35 C40 117.7(5)
C41 C35 Ru2 129.1(4)
C40 C35 Ru2 68.7(3)
C40 C35 C41 119.9(6)
N1 C2 C1 107.3(5)
N1 C2 C10 123.0(5)
C1 C2 C10 129.4(5)
H44A C44 H44B 109.5
H44A C44 H44C 109.5
H44B C44 H44C 109.5
C42 C44 H44A 109.5
C42 C44 H44B 109.5
C42 C44 H44C 109.5
Ru2 C40 H40 127.4
C39 C40 Ru2 71.0(3)
C39 C40 C35 121.6(6)
C39 C40 H40 119.2
C35 C40 Ru2 74.5(4)
C35 C40 H40 119.2
Ru1 C17 H17 126.1
C16 C17 Ru1 72.1(3)
C16 C17 H17 119.7
C16 C17 C18 120.6(6)
C18 C17 Ru1 74.0(3)
C18 C17 H17 119.7
C43 C42 C44 111.5(5)
C43 C42 H42 107.2
C38 C42 C43 110.5(5)
C38 C42 C44 112.8(5)
C38 C42 H42 107.2
C44 C42 H42 107.2
N4 C8 H8 118.6
N4 C8 C7 122.8(5)
C7 C8 H8 118.6
F3 C45 S1 110.0(5)
F2 C45 S1 112.5(6)
F2 C45 F3 111.7(7)
F2 C45 F1 106.7(6)
F1 C45 S1 111.2(6)
F1 C45 F3 104.3(6)
C13 C19 H19A 109.5
C13 C19 H19B 109.5
C13 C19 H19C 109.5
H19A C19 H19B 109.5
H19A C19 H19C 109.5
H19B C19 H19C 109.5
C6 C7 H7 120.0
C8 C7 C6 120.1(5)
C8 C7 H7 120.0
Ru1 C18 H18 132.4
C13 C18 Ru1 73.1(3)
C13 C18 C17 121.1(5)
C13 C18 H18 119.4
C17 C18 Ru1 68.1(3)
C17 C18 H18 119.4
N3 C1 Ru1 112.8(4)
N3 C1 C2 100.8(5)
C2 C1 Ru1 146.4(4)
O4 C31 H31A 109.5
O4 C31 H31B 109.5
O4 C31 H31C 109.5
H31A C31 H31B 109.5
H31A C31 H31C 109.5
H31B C31 H31C 109.5
F4 C46 S2 113.7(7)
F5 C46 S2 114.2(6)
F5 C46 F4 106.0(8)
F5 C46 F6 107.9(9)
F6 C46 S2 110.9(7)
F6 C46 F4 103.2(7)
N5 C25 H25A 109.5
N5 C25 H25B 109.5
N5 C25 H25C 109.5
H25A C25 H25B 109.5
H25A C25 H25C 109.5
H25B C25 H25C 109.5
C10 O2 C11 116.4(5)
O2 C10 C2 112.6(5)
O3 C10 C2 122.8(6)
O3 C10 O2 124.5(6)
H12A C12 H12B 109.5
H12A C12 H12C 109.5
H12B C12 H12C 109.5
C11 C12 H12A 109.5
C11 C12 H12B 109.5
C11 C12 H12C 109.5
O2 C11 C12 106.8(6)
O2 C11 H11A 110.4
O2 C11 H11B 110.4
C12 C11 H11A 110.4
C12 C11 H11B 110.4
H11A C11 H11B 108.6
C20 C21 H21A 109.5
C20 C21 H21B 109.5
C20 C21 H21C 109.5
H21A C21 H21B 109.5
H21A C21 H21C 109.5
H21B C21 H21C 109.5
O5 C33 H33A 109.9
O5 C33 H33B 109.9
O5 C33 C34 108.9(15)
H33A C33 H33B 108.3
C34 C33 H33A 109.9
C34 C33 H33B 109.9
C33 C34 H34A 109.5
C33 C34 H34B 109.5
C33 C34 H34C 109.5
H34A C34 H34B 109.5
H34A C34 H34C 109.5
H34B C34 H34C 109.5
C32 O5A C33A 115(2)
O5A C33A H33C 110.5
O5A C33A H33D 110.5
O5A C33A C34A 106.2(17)
H33C C33A H33D 108.7
C34A C33A H33C 110.5
C34A C33A H33D 110.5
C33A C34A H34D 109.5
C33A C34A H34E 109.5
C33A C34A H34F 109.5
H34D C34A H34E 109.5
H34D C34A H34F 109.5
H34E C34A H34F 109.5

loop_
_geom_bond_atom_site_label_1
_geom_bond_atom_site_label_2
_geom_bond_distance
Ru2 Cl2 2.4016(12)
Ru2 C37 2.179(5)
Ru2 C23 2.046(6)
Ru2 C38 2.192(5)
Ru2 C36 2.241(6)
Ru2 N8 2.111(5)
Ru2 C39 2.193(5)
Ru2 C35 2.277(6)
Ru2 C40 2.202(6)
Ru1 Cl1 2.4022(13)
Ru1 N4 2.108(4)
Ru1 C14 2.192(6)
Ru1 C16 2.194(5)
Ru1 C15 2.205(5)
Ru1 C13 2.274(6)
Ru1 C17 2.173(5)
Ru1 C18 2.251(5)
Ru1 C1 2.034(6)
S1 O8 1.421(6)
S1 O9 1.449(5)
S1 O7 1.426(6)
S1 C45 1.815(8)
S2 O12 1.423(7)
S2 O10 1.424(5)
S2 O11 1.409(7)
S2 C46 1.764(11)
F3 C45 1.342(10)
N3 N2 1.337(7)
N3 C4 1.402(7)
N3 C1 1.388(7)
C37 H37 0.9500
C37 C38 1.415(7)
C37 C36 1.425(7)
C30 H30 0.9500
C30 C29 1.371(8)
C30 N8 1.348(7)
O4 C28 1.350(7)
O4 C31 1.434(8)
N5 C24 1.385(7)
N5 N6 1.311(6)
N5 C25 1.478(7)
N4 C4 1.340(7)
N4 C8 1.353(7)
F2 C45 1.306(9)
N7 C23 1.369(7)
N7 C26 1.417(7)
N7 N6 1.339(6)
N1 C3 1.469(7)
N1 N2 1.304(6)
N1 C2 1.381(7)
C14 H14 0.9500
C14 C15 1.378(8)
C14 C13 1.429(9)
C3 H3A 0.9800
C3 H3B 0.9800
C3 H3C 0.9800
C23 C24 1.389(8)
C24 C32 1.482(8)
C43 H43A 0.9800
C43 H43B 0.9800
C43 H43C 0.9800
C43 C42 1.517(8)
O1 C6 1.331(7)
O1 C9 1.441(8)
C29 H29 0.9500
C29 C28 1.382(8)
C38 C39 1.427(8)
C38 C42 1.516(7)
C20 H20 1.0000
C20 C16 1.519(8)
C20 C22 1.514(11)
C20 C21 1.533(9)
F1 C45 1.336(8)
C16 C15 1.434(9)
C16 C17 1.405(8)
C5 H5 0.9500
C5 C4 1.377(7)
C5 C6 1.397(8)
C26 N8 1.338(7)
C26 C27 1.378(8)
C15 H15 0.9500
O5 C32 1.31(2)
O5 C33 1.44(3)
O6 C32 1.21(2)
C28 C27 1.402(8)
C6 C7 1.395(8)
C36 H36 0.9500
C36 C35 1.400(9)
C9 H9A 0.9800
C9 H9B 0.9800
C9 H9C 0.9800
F4 C46 1.338(9)
C32 O6A 1.15(3)
C32 O5A 1.33(3)
C13 C19 1.507(8)
C13 C18 1.383(9)
C41 H41A 0.9800
C41 H41B 0.9800
C41 H41C 0.9800
C41 C35 1.496(8)
C27 H27 0.9500
C39 H39 0.9500
C39 C40 1.403(8)
F5 C46 1.316(10)
C22 H22A 0.9800
C22 H22B 0.9800
C22 H22C 0.9800
C35 C40 1.415(9)
C2 C1 1.399(8)
C2 C10 1.480(8)
C44 H44A 0.9800
C44 H44B 0.9800
C44 H44C 0.9800
C44 C42 1.535(10)
C40 H40 0.9500
F6 C46 1.331(10)
C17 H17 0.9500
C17 C18 1.437(8)
C42 H42 1.0000
C8 H8 0.9500
C8 C7 1.375(8)
C19 H19A 0.9800
C19 H19B 0.9800
C19 H19C 0.9800
C7 H7 0.9500
C18 H18 0.9500
C31 H31A 0.9800
C31 H31B 0.9800
C31 H31C 0.9800
C25 H25A 0.9800
C25 H25B 0.9800
C25 H25C 0.9800
O2 C10 1.308(7)
O2 C11 1.469(8)
O3 C10 1.192(9)
C12 H12A 0.9800
C12 H12B 0.9800
C12 H12C 0.9800
C12 C11 1.492(11)
C11 H11A 0.9900
C11 H11B 0.9900
C21 H21A 0.9800
C21 H21B 0.9800
C21 H21C 0.9800
C33 H33A 0.9900
C33 H33B 0.9900
C33 C34 1.45(2)
C34 H34A 0.9800
C34 H34B 0.9800
C34 H34C 0.9800
O5A C33A 1.45(3)
C33A H33C 0.9900
C33A H33D 0.9900
C33A C34A 1.46(3)
C34A H34D 0.9800
C34A H34E 0.9800
C34A H34F 0.9800

loop_
_twin_individual_id
_twin_individual_mass_fraction_refined
1 0.62(3)
2 0.38(3)
